data_4028168
loop_
_publ_author_name
'James Douglas'
'James E. Taylor'
'Gwydion Churchill'
'Alexandra M. Z. Slawin'
'Andrew D. Smith'

_publ_section_title
;
 NHC-Promoted Asymmetric \b-Lactone Formation from Arylalkylketenes and
 Electron-Deficient Benzaldehydes or Pyridinecarboxaldehydes
;
_journal_name_full 'Journal of Organic Chemistry'
_journal_page_first 3925
_journal_page_last 3938
_journal_paper_doi 10.1021/jo4003079
_journal_volume 78
_journal_year 2013
_chemical_formula_moiety 'C16 H15 N O2'
_chemical_formula_sum 'C16 H15 N O2'
_chemical_formula_weight 253.30
_space_group_IT_number 15
_symmetry_cell_setting monoclinic
_symmetry_Int_Tables_number 15
_symmetry_space_group_name_Hall '-C 2yc'
_symmetry_space_group_name_H-M 'C 1 2/c 1'
_atom_sites_solution_hydrogens geom
_atom_sites_solution_primary direct
_atom_sites_solution_secondary difmap
_cell_angle_alpha 90.0000
_cell_angle_beta 122.001(9)
_cell_angle_gamma 90.0000
_cell_formula_units_Z 8
_cell_length_a 28.023(13)
_cell_length_b 5.984(3)
_cell_length_c 18.353(9)
_cell_measurement_reflns_used 1259
_cell_measurement_temperature 173
_cell_measurement_theta_max 68.25
_cell_measurement_theta_min 41.14
_cell_volume 2610(2)
_computing_cell_refinement 'CrystalClear-SM Expert 2.1 b6'
_computing_data_collection 'CrystalClear-SM Expert 2.1 b6 (Rigaku, 2011)'
_computing_data_reduction 'CrystalClear-SM Expert 2.1 b6'
_computing_molecular_graphics 'CrystalStructure 4.0'
_computing_publication_material 'CrystalStructure 4.0 (Rigaku, 2010)'
_computing_structure_refinement 'SHELXL97 (Sheldrick, 2008)'
_computing_structure_solution 'SIR2004 (Burla, et al., 2005)'
_diffrn_ambient_temperature 173
_diffrn_measured_fraction_theta_full 0.992
_diffrn_measured_fraction_theta_max 0.987
_diffrn_radiation_type 'Cu K\a'
_diffrn_radiation_wavelength 1.54187
_diffrn_reflns_av_R_equivalents 0.1417
_diffrn_reflns_limit_h_max 27
_diffrn_reflns_limit_h_min -33
_diffrn_reflns_limit_k_max 7
_diffrn_reflns_limit_k_min -6
_diffrn_reflns_limit_l_max 22
_diffrn_reflns_limit_l_min -17
_diffrn_reflns_number 13020
_diffrn_reflns_theta_full 67.00
_diffrn_reflns_theta_max 68.21
_diffrn_standards_number 0
_exptl_absorpt_coefficient_mu 0.684
_exptl_absorpt_correction_type none
_exptl_crystal_colour colorless
_exptl_crystal_density_diffrn 1.289
_exptl_crystal_description prism
_exptl_crystal_F_000 1072.00
_exptl_crystal_size_max 0.240
_exptl_crystal_size_mid 0.020
_exptl_crystal_size_min 0.020
_refine_diff_density_max 0.280
_refine_diff_density_min -0.440
_refine_ls_extinction_coef 0.0155(12)
_refine_ls_extinction_method SHELXL
_refine_ls_goodness_of_fit_ref 1.083
_refine_ls_hydrogen_treatment constr
_refine_ls_number_parameters 173
_refine_ls_number_reflns 2366
_refine_ls_number_restraints 0
_refine_ls_R_factor_gt 0.0650
_refine_ls_shift/su_max 0.000
_refine_ls_structure_factor_coef Fsqd
_refine_ls_weighting_details 'w = 1/[\s^2^(Fo^2^)+(0.1050P)^2^+0.4908P] where P=(Fo^2^+2Fc^2^)/3'
_refine_ls_weighting_scheme calc
_refine_ls_wR_factor_ref 0.1676
_reflns_number_gt 2198
_reflns_number_total 2366
_reflns_threshold_expression F^2^>2.0\s(F^2^)
_cod_data_source_file jo4003079_si_003.cif
_cod_data_source_block 20
_cod_database_code 4028168

loop_
_symmetry_equiv_pos_site_id
_symmetry_equiv_pos_as_xyz
1 +X,+Y,+Z
2 -X,+Y,1/2-Z
3 -X,-Y,-Z
4 +X,-Y,1/2+Z
5 1/2+X,1/2+Y,+Z
6 1/2-X,1/2+Y,1/2-Z
7 1/2-X,1/2-Y,-Z
8 1/2+X,1/2-Y,1/2+Z

loop_
_atom_site_label
_atom_site_type_symbol
_atom_site_fract_x
_atom_site_fract_y
_atom_site_fract_z
_atom_site_U_iso_or_equiv
_atom_site_adp_type
_atom_site_occupancy
_atom_site_symmetry_multiplicity
_atom_site_calc_flag
_atom_site_refinement_flags
O1 O 0.91491(4) 0.84021(17) 0.46233(6) 0.0458(4) Uani 1.0 8 d .
O2 O 0.84655(5) 1.10748(16) 0.39996(7) 0.0529(4) Uani 1.0 8 d .
N14 N 0.95504(6) 0.4054(2) 0.36426(8) 0.0464(4) Uani 1.0 8 d .
C2 C 0.86572(6) 0.9312(3) 0.39795(9) 0.0414(4) Uani 1.0 8 d .
C3 C 0.84909(6) 0.7313(2) 0.33771(8) 0.0368(4) Uani 1.0 8 d .
C4 C 0.90721(6) 0.6374(3) 0.41089(8) 0.0390(4) Uani 1.0 8 d .
C5 C 0.79817(6) 0.6082(3) 0.32961(9) 0.0416(4) Uani 1.0 8 d .
C6 C 0.79744(7) 0.6002(3) 0.41220(10) 0.0491(5) Uani 1.0 8 d .
C7 C 0.84300(5) 0.7756(2) 0.25173(8) 0.0372(4) Uani 1.0 8 d .
C8 C 0.86179(6) 0.9733(3) 0.23588(9) 0.0442(4) Uani 1.0 8 d .
C9 C 0.85705(7) 1.0081(3) 0.15714(10) 0.0505(5) Uani 1.0 8 d .
C10 C 0.83338(7) 0.8463(3) 0.09385(10) 0.0497(5) Uani 1.0 8 d .
C11 C 0.81450(7) 0.6490(3) 0.10908(10) 0.0501(5) Uani 1.0 8 d .
C12 C 0.81950(7) 0.6131(3) 0.18756(10) 0.0455(4) Uani 1.0 8 d .
C13 C 0.95381(6) 0.6084(3) 0.39444(8) 0.0387(4) Uani 1.0 8 d .
C15 C 0.99533(7) 0.3700(3) 0.34740(11) 0.0520(5) Uani 1.0 8 d .
C16 C 1.03514(7) 0.5276(3) 0.36001(10) 0.0521(5) Uani 1.0 8 d .
C17 C 1.03295(7) 0.7341(3) 0.39110(10) 0.0511(5) Uani 1.0 8 d .
C18 C 0.99142(6) 0.7770(3) 0.40832(9) 0.0455(4) Uani 1.0 8 d .
H4 H 0.9024 0.5010 0.4379 0.0468 Uiso 1.0 8 calc R
H5A H 0.7633 0.6823 0.2844 0.0500 Uiso 1.0 8 calc R
H5B H 0.7977 0.4531 0.3105 0.0500 Uiso 1.0 8 calc R
H6A H 0.8312 0.5230 0.4570 0.0589 Uiso 1.0 8 calc R
H6B H 0.7639 0.5198 0.4015 0.0589 Uiso 1.0 8 calc R
H6C H 0.7968 0.7529 0.4310 0.0589 Uiso 1.0 8 calc R
H8 H 0.8780 1.0857 0.2789 0.0530 Uiso 1.0 8 calc R
H9 H 0.8702 1.1439 0.1470 0.0606 Uiso 1.0 8 calc R
H10 H 0.8301 0.8706 0.0402 0.0597 Uiso 1.0 8 calc R
H11 H 0.7981 0.5375 0.0657 0.0602 Uiso 1.0 8 calc R
H12 H 0.8068 0.4762 0.1977 0.0546 Uiso 1.0 8 calc R
H15 H 0.9967 0.2281 0.3254 0.0624 Uiso 1.0 8 calc R
H16 H 1.0632 0.4941 0.3476 0.0626 Uiso 1.0 8 calc R
H17 H 1.0597 0.8460 0.4006 0.0613 Uiso 1.0 8 calc R
H18 H 0.9888 0.9189 0.4292 0.0546 Uiso 1.0 8 calc R

loop_
_atom_site_aniso_label
_atom_site_aniso_U_11
_atom_site_aniso_U_22
_atom_site_aniso_U_33
_atom_site_aniso_U_12
_atom_site_aniso_U_13
_atom_site_aniso_U_23
O1 0.0505(7) 0.0449(7) 0.0381(6) -0.0023(5) 0.0208(6) -0.0083(4)
O2 0.0704(8) 0.0367(7) 0.0563(7) 0.0032(5) 0.0367(7) -0.0037(5)
N14 0.0548(8) 0.0396(7) 0.0457(7) 0.0002(5) 0.0273(7) -0.0011(5)
C2 0.0512(8) 0.0353(8) 0.0412(8) -0.0025(6) 0.0268(7) -0.0010(6)
C3 0.0428(8) 0.0320(7) 0.0338(7) 0.0001(5) 0.0191(6) 0.0008(5)
C4 0.0440(8) 0.0353(7) 0.0339(7) -0.0015(5) 0.0180(7) -0.0021(5)
C5 0.0435(8) 0.0413(8) 0.0383(8) -0.0018(6) 0.0204(7) 0.0024(5)
C6 0.0531(9) 0.0515(9) 0.0477(9) -0.0031(7) 0.0301(8) 0.0031(7)
C7 0.0398(7) 0.0368(7) 0.0334(7) 0.0023(5) 0.0182(6) 0.0022(5)
C8 0.0497(9) 0.0412(8) 0.0411(8) -0.0021(6) 0.0237(7) 0.0025(6)
C9 0.0549(10) 0.0502(9) 0.0521(9) 0.0009(7) 0.0322(8) 0.0114(7)
C10 0.0508(9) 0.0629(10) 0.0389(8) 0.0103(7) 0.0261(7) 0.0101(7)
C11 0.0558(10) 0.0563(9) 0.0377(8) 0.0024(7) 0.0244(8) -0.0045(6)
C12 0.0558(9) 0.0401(8) 0.0409(8) -0.0032(6) 0.0259(7) -0.0021(6)
C13 0.0413(8) 0.0375(7) 0.0301(7) 0.0015(5) 0.0140(6) 0.0018(5)
C15 0.0628(10) 0.0456(9) 0.0501(9) 0.0055(7) 0.0316(9) -0.0010(6)
C16 0.0493(9) 0.0609(10) 0.0474(9) 0.0067(7) 0.0263(8) 0.0039(7)
C17 0.0469(9) 0.0557(10) 0.0472(9) -0.0075(7) 0.0225(7) -0.0032(7)
C18 0.0467(8) 0.0441(8) 0.0417(8) -0.0045(6) 0.0208(7) -0.0042(6)

loop_
_atom_type_symbol
_atom_type_description
_atom_type_scat_dispersion_real
_atom_type_scat_dispersion_imag
_atom_type_scat_source
C C 0.0181 0.0091
;
International Tables for Crystallography
(1992, Vol. C, Tables 4.2.6.8 and 6.1.1.4)
;
H H 0.0000 0.0000
;
International Tables for Crystallography
(1992, Vol. C, Table 6.1.1.4)
;
N N 0.0311 0.0180
;
International Tables for Crystallography
(1992, Vol. C, Tables 4.2.6.8 and 6.1.1.4)
;
O O 0.0492 0.0322
;
International Tables for Crystallography
(1992, Vol. C, Tables 4.2.6.8 and 6.1.1.4)
;

loop_
_geom_angle_atom_site_label_1
_geom_angle_atom_site_label_2
_geom_angle_atom_site_label_3
_geom_angle
_geom_angle_publ_flag
C2 O1 C4 92.05(10) yes
C13 N14 C15 116.65(15) yes
O1 C2 O2 126.16(13) yes
O1 C2 C3 95.46(11) yes
O2 C2 C3 138.28(12) yes
C2 C3 C4 83.12(9) yes
C2 C3 C5 110.89(16) yes
C2 C3 C7 116.10(13) yes
C4 C3 C5 113.57(12) yes
C4 C3 C7 116.55(15) yes
C5 C3 C7 113.25(10) yes
O1 C4 C3 89.24(10) yes
O1 C4 C13 112.04(12) yes
C3 C4 C13 119.35(14) yes
C3 C5 C6 114.68(11) yes
C3 C7 C8 121.39(12) yes
C3 C7 C12 119.93(14) yes
C8 C7 C12 118.66(16) yes
C7 C8 C9 120.43(14) yes
C8 C9 C10 120.37(17) yes
C9 C10 C11 119.56(19) yes
C10 C11 C12 120.23(15) yes
C7 C12 C11 120.74(16) yes
N14 C13 C4 113.80(14) yes
N14 C13 C18 123.55(19) yes
C4 C13 C18 122.64(14) yes
N14 C15 C16 123.96(17) yes
C15 C16 C17 118.2(2) yes
C16 C17 C18 119.33(17) yes
C13 C18 C17 118.32(16) yes
O1 C4 H4 111.434 no
C3 C4 H4 111.437 no
C13 C4 H4 111.444 no
C3 C5 H5A 108.601 no
C3 C5 H5B 108.594 no
C6 C5 H5A 108.584 no
C6 C5 H5B 108.591 no
H5A C5 H5B 107.567 no
C5 C6 H6A 109.478 no
C5 C6 H6B 109.471 no
C5 C6 H6C 109.477 no
H6A C6 H6B 109.466 no
H6A C6 H6C 109.467 no
H6B C6 H6C 109.469 no
C7 C8 H8 119.779 no
C9 C8 H8 119.789 no
C8 C9 H9 119.810 no
C10 C9 H9 119.816 no
C9 C10 H10 120.225 no
C11 C10 H10 120.212 no
C10 C11 H11 119.879 no
C12 C11 H11 119.892 no
C7 C12 H12 119.623 no
C11 C12 H12 119.635 no
N14 C15 H15 118.022 no
C16 C15 H15 118.016 no
C15 C16 H16 120.916 no
C17 C16 H16 120.907 no
C16 C17 H17 120.339 no
C18 C17 H17 120.332 no
C13 C18 H18 120.820 no
C17 C18 H18 120.855 no

loop_
_geom_bond_atom_site_label_1
_geom_bond_atom_site_label_2
_geom_bond_distance
_geom_bond_publ_flag
O1 C2 1.3661(16) yes
O1 C4 1.4812(18) yes
O2 C2 1.193(2) yes
N14 C13 1.343(2) yes
N14 C15 1.336(3) yes
C2 C3 1.524(2) yes
C3 C4 1.5664(18) yes
C3 C5 1.542(3) yes
C3 C7 1.518(3) yes
C4 C13 1.498(3) yes
C5 C6 1.527(3) yes
C7 C8 1.387(3) yes
C7 C12 1.394(2) yes
C8 C9 1.395(3) yes
C9 C10 1.382(3) yes
C10 C11 1.382(3) yes
C11 C12 1.388(3) yes
C13 C18 1.382(3) yes
C15 C16 1.383(3) yes
C16 C17 1.376(3) yes
C17 C18 1.382(3) yes
C4 H4 1.000 no
C5 H5A 0.990 no
C5 H5B 0.990 no
C6 H6A 0.980 no
C6 H6B 0.980 no
C6 H6C 0.980 no
C8 H8 0.950 no
C9 H9 0.950 no
C10 H10 0.950 no
C11 H11 0.950 no
C12 H12 0.950 no
C15 H15 0.950 no
C16 H16 0.950 no
C17 H17 0.950 no
C18 H18 0.950 no

loop_
_geom_contact_atom_site_label_1
_geom_contact_atom_site_label_2
_geom_contact_distance
_geom_contact_publ_flag
_geom_contact_site_symmetry_2
O1 C5 3.1808(19) no .
O1 C6 3.246(3) no .
O1 C7 3.301(3) no .
O1 C18 2.824(3) no .
O2 C4 3.237(2) no .
O2 C5 3.252(2) no .
O2 C6 3.389(3) no .
O2 C7 3.327(3) no .
O2 C8 3.355(3) no .
N14 C3 3.365(3) no .
N14 C7 3.486(2) no .
N14 C17 2.781(3) no .
C2 C6 2.860(3) no .
C2 C8 2.928(3) no .
C2 C13 3.162(3) no .
C2 C18 3.547(3) no .
C3 C18 3.491(3) no .
C4 C6 3.097(4) no .
C4 C8 3.412(3) no .
C4 C12 3.491(3) no .
C5 C12 2.968(4) no .
C7 C10 2.796(3) no .
C7 C13 2.9804(19) no .
C7 C18 3.590(3) no .
C8 C11 2.769(3) no .
C8 C13 3.454(2) no .
C8 C18 3.522(2) no .
C9 C12 2.762(3) no .
C13 C16 2.712(4) no .
C15 C18 2.706(3) no .
O1 C15 3.285(2) no 3_766
O1 C16 3.549(3) no 3_766
O1 C17 3.420(3) no 3_776
O1 C18 3.3417(19) no 3_776
O2 C4 3.553(3) no 1_565
O2 C5 3.260(2) no 1_565
O2 C6 3.312(3) no 1_565
N14 C8 3.541(2) no 1_545
C4 O2 3.553(3) no 1_545
C5 O2 3.260(2) no 1_545
C6 O2 3.312(3) no 1_545
C8 N14 3.541(2) no 1_565
C13 C13 3.573(2) no 3_766
C15 O1 3.285(2) no 3_766
C15 C16 3.558(4) no 2_755
C16 O1 3.549(3) no 3_766
C16 C15 3.558(4) no 2_755
C16 C16 3.429(3) no 2_755
C17 O1 3.420(3) no 3_776
C18 O1 3.3417(19) no 3_776
O1 H6A 2.9790 no .
O1 H6C 3.0891 no .
O1 H8 3.2964 no .
O1 H18 2.4926 no .
O2 H5A 3.3421 no .
O2 H6C 2.7593 no .
O2 H8 2.7931 no .
N14 H4 2.5376 no .
N14 H16 3.2484 no .
N14 H18 3.2496 no .
C2 H4 2.7240 no .
C2 H5A 2.9085 no .
C2 H5B 3.3390 no .
C2 H6A 3.0315 no .
C2 H6C 2.5455 no .
C2 H8 2.5574 no .
C2 H18 3.1832 no .
C3 H6A 2.7868 no .
C3 H6B 3.4123 no .
C3 H6C 2.7851 no .
C3 H8 2.6910 no .
C3 H12 2.6667 no .
C3 H18 3.5268 no .
C4 H5A 3.4353 no .
C4 H5B 2.8339 no .
C4 H6A 2.7635 no .
C4 H6C 3.3762 no .
C4 H8 3.4099 no .
C4 H12 3.5345 no .
C4 H18 2.7134 no .
C5 H4 2.5959 no .
C5 H12 2.6763 no .
C6 H4 2.7852 no .
C7 H4 3.3335 no .
C7 H5A 2.6610 no .
C7 H5B 2.8185 no .
C7 H9 3.2687 no .
C7 H11 3.2734 no .
C8 H10 3.2681 no .
C8 H12 3.2511 no .
C8 H18 3.4606 no .
C9 H11 3.2464 no .
C10 H8 3.2637 no .
C10 H12 3.2554 no .
C11 H9 3.2459 no .
C12 H5A 2.9631 no .
C12 H5B 2.7992 no .
C12 H8 3.2532 no .
C12 H10 3.2598 no .
C13 H8 3.5200 no .
C13 H15 3.1376 no .
C13 H17 3.2378 no .
C15 H17 3.2331 no .
C16 H18 3.2450 no .
C17 H15 3.2180 no .
C18 H4 3.2677 no .
C18 H8 3.3397 no .
C18 H16 3.2461 no .
H4 H5A 3.5589 no .
H4 H5B 2.6232 no .
H4 H6A 2.2063 no .
H4 H6B 3.5757 no .
H4 H6C 3.2635 no .
H4 H18 3.5422 no .
H5A H6A 2.8592 no .
H5A H6B 2.3512 no .
H5A H6C 2.3710 no .
H5A H12 2.7556 no .
H5B H6A 2.3698 no .
H5B H6B 2.3526 no .
H5B H6C 2.8593 no .
H5B H12 2.2191 no .
H8 H9 2.3392 no .
H8 H18 3.0275 no .
H9 H10 2.3326 no .
H10 H11 2.3329 no .
H11 H12 2.3312 no .
H15 H16 2.3176 no .
H16 H17 2.3439 no .
H17 H18 2.3491 no .
O1 H15 3.3542 no 3_766
O1 H17 2.9088 no 3_776
O1 H18 2.7621 no 3_776
O2 H4 2.7066 no 1_565
O2 H5A 3.1760 no 6_655
O2 H5B 2.5423 no 1_565
O2 H6A 2.8183 no 1_565
O2 H6B 3.3952 no 1_565
O2 H10 2.8484 no 4_575
O2 H17 3.1910 no 3_776
N14 H8 2.6818 no 1_545
N14 H18 3.0976 no 1_545
C2 H4 3.5245 no 1_565
C2 H5B 3.5660 no 1_565
C2 H10 3.4616 no 4_575
C2 H17 3.4091 no 3_776
C5 H5A 3.1657 no 6_645
C5 H5B 3.2819 no 6_655
C5 H12 3.4910 no 6_655
C6 H10 3.4666 no 4_565
C6 H11 2.9265 no 4_565
C6 H12 3.3784 no 6_655
C7 H6B 3.1760 no 6_655
C8 H5A 3.5504 no 6_655
C8 H6B 3.0698 no 6_655
C8 H12 3.2835 no 1_565
C8 H15 3.5685 no 1_565
C9 H6B 2.9627 no 6_655
C9 H11 3.5559 no 1_565
C9 H12 3.3905 no 1_565
C9 H17 3.1824 no 2_755
C10 H6A 3.3210 no 4_564
C10 H6B 2.9588 no 6_655
C10 H6C 3.5335 no 4_574
C10 H11 3.3453 no 7_665
C10 H16 3.2696 no 2_755
C10 H17 2.9435 no 2_755
C11 H6A 3.2323 no 4_564
C11 H6B 3.4372 no 4_564
C11 H6B 3.0543 no 6_655
C11 H9 3.3021 no 1_545
C11 H10 3.4891 no 7_665
C11 H16 3.2159 no 2_755
C12 H6B 3.1630 no 6_655
C12 H6C 3.5335 no 6_645
C12 H8 3.5418 no 1_545
C12 H9 3.4022 no 1_545
C15 H4 3.5171 no 3_766
C15 H8 3.3025 no 1_545
C15 H15 3.4029 no 2_755
C15 H16 3.1343 no 2_755
C15 H17 3.4891 no 1_545
C15 H18 3.1407 no 1_545
C16 H4 3.1579 no 3_766
C16 H6A 3.4737 no 3_766
C16 H9 3.5621 no 2_745
C16 H15 3.5171 no 2_755
C16 H16 3.3198 no 2_755
C17 H4 3.0146 no 3_766
C17 H10 3.4434 no 2_755
C17 H15 3.1502 no 1_565
C18 H4 3.2694 no 3_766
C18 H15 3.1400 no 1_565
C18 H18 3.2801 no 3_776
H4 O2 2.7066 no 1_545
H4 C2 3.5245 no 1_545
H4 C15 3.5171 no 3_766
H4 C16 3.1579 no 3_766
H4 C17 3.0146 no 3_766
H4 C18 3.2694 no 3_766
H4 H16 3.5238 no 3_766
H4 H17 3.3000 no 3_766
H5A O2 3.1760 no 6_645
H5A C5 3.1657 no 6_655
H5A C8 3.5504 no 6_645
H5A H5A 3.1790 no 6_645
H5A H5A 3.1790 no 6_655
H5A H5B 2.3301 no 6_655
H5A H8 3.5331 no 6_645
H5A H12 2.7822 no 6_655
H5B O2 2.5423 no 1_545
H5B C2 3.5660 no 1_545
H5B C5 3.2819 no 6_645
H5B H5A 2.3301 no 6_645
H5B H8 3.4066 no 1_545
H6A O2 2.8183 no 1_545
H6A C10 3.3210 no 4_565
H6A C11 3.2323 no 4_565
H6A C16 3.4737 no 3_766
H6A H10 2.8157 no 4_565
H6A H11 2.6330 no 4_565
H6A H16 3.2217 no 3_766
H6A H17 3.5470 no 3_766
H6B O2 3.3952 no 1_545
H6B C7 3.1760 no 6_645
H6B C8 3.0698 no 6_645
H6B C9 2.9627 no 6_645
H6B C10 2.9588 no 6_645
H6B C11 3.4372 no 4_565
H6B C11 3.0543 no 6_645
H6B C12 3.1630 no 6_645
H6B H9 3.4506 no 6_645
H6B H10 3.2208 no 4_565
H6B H10 3.4432 no 6_645
H6B H11 2.6558 no 4_565
H6B H11 3.5784 no 6_645
H6B H12 3.2973 no 6_655
H6C C10 3.5335 no 4_575
H6C C12 3.5335 no 6_655
H6C H9 3.4175 no 4_575
H6C H10 2.8250 no 4_575
H6C H11 3.0062 no 4_565
H6C H11 3.1842 no 6_655
H6C H12 2.9193 no 6_655
H8 N14 2.6818 no 1_565
H8 C12 3.5418 no 1_565
H8 C15 3.3025 no 1_565
H8 H5A 3.5331 no 6_655
H8 H5B 3.4066 no 1_565
H8 H12 2.9180 no 1_565
H8 H15 3.0844 no 1_565
H9 C11 3.3021 no 1_565
H9 C12 3.4022 no 1_565
H9 C16 3.5621 no 2_765
H9 H6B 3.4506 no 6_655
H9 H6C 3.4175 no 4_574
H9 H11 2.9434 no 1_565
H9 H12 3.1194 no 1_565
H9 H15 3.3533 no 1_565
H9 H15 3.5245 no 2_765
H9 H16 2.7725 no 2_765
H9 H17 3.1017 no 2_755
H10 O2 2.8484 no 4_574
H10 C2 3.4616 no 4_574
H10 C6 3.4666 no 4_564
H10 C11 3.4891 no 7_665
H10 C17 3.4434 no 2_755
H10 H6A 2.8157 no 4_564
H10 H6B 3.2208 no 4_564
H10 H6B 3.4432 no 6_655
H10 H6C 2.8250 no 4_574
H10 H11 3.0949 no 7_665
H10 H16 3.4246 no 2_755
H10 H17 2.6799 no 2_755
H11 C6 2.9265 no 4_564
H11 C9 3.5559 no 1_545
H11 C10 3.3453 no 7_665
H11 H6A 2.6330 no 4_564
H11 H6B 2.6558 no 4_564
H11 H6B 3.5784 no 6_655
H11 H6C 3.0062 no 4_564
H11 H6C 3.1842 no 6_645
H11 H9 2.9434 no 1_545
H11 H10 3.0949 no 7_665
H11 H11 3.5565 no 7_665
H11 H16 3.3398 no 2_755
H12 C5 3.4910 no 6_645
H12 C6 3.3784 no 6_645
H12 C8 3.2835 no 1_545
H12 C9 3.3905 no 1_545
H12 H5A 2.7822 no 6_645
H12 H6B 3.2973 no 6_645
H12 H6C 2.9193 no 6_645
H12 H8 2.9180 no 1_545
H12 H9 3.1194 no 1_545
H15 O1 3.3542 no 3_766
H15 C8 3.5685 no 1_545
H15 C15 3.4029 no 2_755
H15 C16 3.5171 no 2_755
H15 C17 3.1502 no 1_545
H15 C18 3.1400 no 1_545
H15 H8 3.0844 no 1_545
H15 H9 3.3533 no 1_545
H15 H9 3.5245 no 2_745
H15 H15 2.8699 no 2_755
H15 H16 3.1276 no 2_755
H15 H17 2.7688 no 1_545
H15 H18 2.7470 no 1_545
H16 C10 3.2696 no 2_755
H16 C11 3.2159 no 2_755
H16 C15 3.1343 no 2_755
H16 C16 3.3198 no 2_755
H16 H4 3.5238 no 3_766
H16 H6A 3.2217 no 3_766
H16 H9 2.7725 no 2_745
H16 H10 3.4246 no 2_755
H16 H11 3.3398 no 2_755
H16 H15 3.1276 no 2_755
H16 H16 3.4543 no 2_755
H17 O1 2.9088 no 3_776
H17 O2 3.1910 no 3_776
H17 C2 3.4091 no 3_776
H17 C9 3.1824 no 2_755
H17 C10 2.9435 no 2_755
H17 C15 3.4891 no 1_565
H17 H4 3.3000 no 3_766
H17 H6A 3.5470 no 3_766
H17 H9 3.1017 no 2_755
H17 H10 2.6799 no 2_755
H17 H15 2.7688 no 1_565
H18 O1 2.7621 no 3_776
H18 N14 3.0976 no 1_565
H18 C15 3.1407 no 1_565
H18 C18 3.2801 no 3_776
H18 H15 2.7470 no 1_565
H18 H18 2.5224 no 3_776

loop_
_geom_torsion_atom_site_label_1
_geom_torsion_atom_site_label_2
_geom_torsion_atom_site_label_3
_geom_torsion_atom_site_label_4
_geom_torsion
_geom_torsion_publ_flag
C2 O1 C4 C3 -2.76(12) no
C2 O1 C4 C13 118.80(12) no
C4 O1 C2 O2 179.79(19) no
C4 O1 C2 C3 2.85(13) no
C13 N14 C15 C16 0.6(2) no
C15 N14 C13 C4 179.28(11) no
C15 N14 C13 C18 0.01(18) no
O1 C2 C3 C4 -2.72(12) no
O1 C2 C3 C5 109.93(13) no
O1 C2 C3 C7 -118.96(13) no
O2 C2 C3 C4 -179.0(3) no
O2 C2 C3 C5 -66.3(3) no
O2 C2 C3 C7 64.8(4) no
C2 C3 C4 O1 2.49(12) no
C2 C3 C4 C13 -112.54(13) no
C2 C3 C5 C6 -36.25(14) no
C2 C3 C7 C8 11.86(19) no
C2 C3 C7 C12 -169.92(11) no
C4 C3 C5 C6 55.28(16) no
C5 C3 C4 O1 -107.34(13) no
C5 C3 C4 C13 137.63(13) no
C4 C3 C7 C8 -83.62(15) no
C4 C3 C7 C12 94.60(14) no
C7 C3 C4 O1 118.28(12) no
C7 C3 C4 C13 3.24(16) no
C5 C3 C7 C8 141.85(12) no
C5 C3 C7 C12 -39.93(17) no
C7 C3 C5 C6 -168.81(10) no
O1 C4 C13 N14 166.71(9) no
O1 C4 C13 C18 -14.01(15) no
C3 C4 C13 N14 -91.09(14) no
C3 C4 C13 C18 88.19(14) no
C3 C7 C8 C9 178.39(12) no
C3 C7 C12 C11 -178.86(13) no
C8 C7 C12 C11 -0.6(3) no
C12 C7 C8 C9 0.1(2) no
C7 C8 C9 C10 0.2(3) no
C8 C9 C10 C11 -0.2(3) no
C9 C10 C11 C12 -0.3(3) no
C10 C11 C12 C7 0.7(3) no
N14 C13 C18 C17 -0.70(19) no
C4 C13 C18 C17 -179.91(10) no
N14 C15 C16 C17 -0.6(3) no
C15 C16 C17 C18 -0.2(2) no
C16 C17 C18 C13 0.7(2) no
